data_7238077
loop_
_publ_author_name
'Tanaka, Kazuhiko'
'Osuga, Hideji'
'Kitahara, Yoshinori'

_publ_contact_author
;
    ENTER NAME
 ENTER ADDRESS
;
_publ_section_title
;
 Clathrate formation by and self-assembled supramolecular structures of a
 &#x201C;molecular spring&#x201D;
;
_journal_issue 12
_journal_name_full 'Journal of the Chemical Society, Perkin Transactions 2'
_journal_page_first 2492
_journal_paper_doi 10.1039/b005070i
_journal_year 2000
_chemical_formula_sum 'C25 H16 Cl O2 S4'
_chemical_formula_weight 512.09
_space_group_IT_number 14
_space_group_name_Hall '-P 2yn'
_space_group_name_H-M_alt 'P 1 21/n 1'
_symmetry_cell_setting monoclinic
_symmetry_Int_Tables_number 14
_symmetry_space_group_name_H-M 'P 1 21/n 1'
_audit_creation_date 'Mon Feb 28 12:18:52 2000'
_audit_creation_method 'from TEXRAY.INF file'
_cell_angle_alpha 90
_cell_angle_beta 101.77(2)
_cell_angle_gamma 90
_cell_formula_units_Z 8
_cell_length_a 8.612(2)
_cell_length_b 29.042(3)
_cell_length_c 18.387(3)
_cell_measurement_reflns_used 25
_cell_measurement_temperature 299.2
_cell_measurement_theta_max 33.1
_cell_measurement_theta_min 23.1
_cell_volume 4502.1(14)
_computing_cell_refinement 'Rigaku/AFC Diffractometer Control'
_computing_data_collection 'Rigaku/AFC Diffractometer Control'
_computing_data_reduction teXsan
_computing_publication_material teXsan
_computing_structure_refinement teXsan
_computing_structure_solution 'DIRDIF92 (PATTY)'
_diffrn_ambient_temperature 299.2
_diffrn_measurement_device 'Rigaku AFC7S'
_diffrn_measurement_method \w-2\q
_diffrn_orient_matrix_UB_11 0.09805
_diffrn_orient_matrix_UB_12 0.01894
_diffrn_orient_matrix_UB_13 0.00289
_diffrn_orient_matrix_UB_21 0.05822
_diffrn_orient_matrix_UB_22 -0.02783
_diffrn_orient_matrix_UB_23 -0.01212
_diffrn_orient_matrix_UB_31 -0.03264
_diffrn_orient_matrix_UB_32 0.00724
_diffrn_orient_matrix_UB_33 -0.05414
_diffrn_radiation_detector 'scintillation counter'
_diffrn_radiation_monochromator graphite
_diffrn_radiation_source 'Rigaku sealed tube'
_diffrn_radiation_type 'Cu K\a'
_diffrn_radiation_wavelength 1.5418
_diffrn_reflns_av_R_equivalents 0.028
_diffrn_reflns_av_sigmaI/netI 0.083
_diffrn_reflns_limit_h_max 9
_diffrn_reflns_limit_h_min -9
_diffrn_reflns_limit_k_max 32
_diffrn_reflns_limit_k_min 0
_diffrn_reflns_limit_l_max 0
_diffrn_reflns_limit_l_min -20
_diffrn_reflns_number 7105
_diffrn_reflns_reduction_process 'Lp corrections applied'
_diffrn_reflns_theta_max 60.10
_diffrn_reflns_theta_min 2.89
_diffrn_standards_decay_% -0.64
_diffrn_standards_interval_count 150
_diffrn_standards_number 3
_exptl_absorpt_coefficient_mu 5.149
_exptl_absorpt_correction_T_max 1.000
_exptl_absorpt_correction_T_min 0.873
_exptl_absorpt_correction_type '\y scans(North,Phillips & Mathews,1968)'
_exptl_crystal_colour yellow
_exptl_crystal_density_diffrn 1.511
_exptl_crystal_density_meas ?
_exptl_crystal_description prismatic
_exptl_crystal_F_000 2104.00
_exptl_crystal_size_max 0.400
_exptl_crystal_size_mid 0.140
_exptl_crystal_size_min 0.140
_refine_diff_density_max 0.31
_refine_diff_density_min -0.35
_refine_ls_extinction_coef 0.0032(2)
_refine_ls_extinction_method 'Zachariasen(1967) type 2 Gaussian isotropic'
_refine_ls_goodness_of_fit_obs 2.780
_refine_ls_matrix_type full
_refine_ls_number_constraints 0
_refine_ls_number_parameters 662
_refine_ls_number_reflns 4262
_refine_ls_number_restraints 0
_refine_ls_R_factor_obs 0.0535
_refine_ls_shift/esd_max 0.2970
_refine_ls_shift/esd_mean 0.0220
_refine_ls_structure_factor_coef F
_refine_ls_weighting_details 'w = 1/[\s^2^(Fo) + 0.00000|Fo|^2^]'
_refine_ls_weighting_scheme calc
_refine_ls_wR_factor_obs 0.0472
_reflns_number_observed 4262
_reflns_number_total 6873
_reflns_observed_criterion >3.0sigma(I)
_cod_data_source_file b005070i.txt
_cod_data_source_block (PM-helicenediol)2(1,2-dichloroethane)
_cod_depositor_comments
;
The following automatic conversions were performed:

data item '_exptl_crystal_density_meas' value 'not measured' was
changed to '?' -- the value is perceived as not measured.

data item '_refine_ls_weighting_scheme' value 'w = 1/[\s^2^(Fo) +
0.00000|Fo|^2^]' was changed to 'calc'. A new data item
'_refine_ls_weighting_details' was created with the value set to 'w =
1/[\s^2^(Fo) + 0.00000|Fo|^2^]'.

Automatic conversion script
Id: cif_fix_values 6909 2019-04-08 15:41:33Z antanas 
;
_cod_original_cell_volume 4502(1)
_cod_original_sg_symbol_H-M 'P 21/n       '
_cod_original_formula_sum 'C25 H16 Cl O2 S4 '
_cod_database_code 7238077

loop_
_symmetry_equiv_pos_as_xyz
x,y,z
1/2-x,1/2+y,1/2-z
-x,-y,-z
1/2+x,1/2-y,1/2+z

loop_
_atom_site_aniso_label
_atom_site_aniso_U_11
_atom_site_aniso_U_22
_atom_site_aniso_U_33
_atom_site_aniso_U_12
_atom_site_aniso_U_13
_atom_site_aniso_U_23
Cl(1) 0.097(2) 0.199(3) 0.082(2) -0.032(2) 0.029(1) 0.003(2)
Cl(2) 0.090(2) 0.226(4) 0.131(2) 0.015(2) -0.001(2) -0.036(2)
S(2) 0.0515(9) 0.0478(10) 0.056(1) -0.0041(8) 0.0151(8) -0.0005(8)
S(7) 0.051(1) 0.078(1) 0.074(1) -0.0062(9) 0.0209(9) -0.034(1)
S(12) 0.064(1) 0.050(1) 0.095(2) -0.0007(9) 0.007(1) 0.019(1)
S(17) 0.0512(10) 0.059(1) 0.053(1) 0.0090(8) 0.0172(8) -0.0058(9)
S(32) 0.057(1) 0.083(1) 0.067(1) 0.0016(10) 0.0158(9) -0.019(1)
S(37) 0.061(1) 0.055(1) 0.126(2) -0.0069(10) -0.008(1) 0.004(1)
S(42) 0.061(1) 0.122(2) 0.065(1) 0.010(1) 0.008(1) -0.034(1)
S(47) 0.064(1) 0.057(1) 0.061(1) -0.0063(9) 0.0092(9) 0.0041(9)
O(28) 0.078(4) 0.054(3) 0.065(3) 0.014(3) 0.010(3) -0.003(3)
O(30) 0.045(3) 0.042(3) 0.074(3) 0.003(2) 0.011(2) -0.006(2)
O(58) 0.190(8) 0.064(4) 0.138(7) 0.011(5) -0.082(6) -0.011(4)
O(60) 0.054(3) 0.079(4) 0.067(4) 0.007(3) 0.001(3) -0.021(3)
C(1) 0.035(3) 0.044(4) 0.051(4) 0.003(3) 0.013(3) -0.003(3)
C(3) 0.034(3) 0.048(4) 0.059(4) -0.004(3) 0.016(3) -0.009(3)
C(4) 0.047(4) 0.072(5) 0.056(5) -0.004(4) 0.022(3) -0.006(4)
C(5) 0.045(4) 0.083(6) 0.053(5) -0.010(4) 0.018(3) -0.008(4)
C(6) 0.035(3) 0.062(4) 0.061(5) -0.005(3) 0.011(3) -0.016(4)
C(8) 0.035(3) 0.048(4) 0.077(5) -0.003(3) 0.007(3) -0.019(4)
C(9) 0.036(4) 0.060(5) 0.085(6) 0.003(3) -0.010(4) -0.032(5)
C(10) 0.038(4) 0.046(4) 0.091(6) 0.005(3) -0.019(4) -0.010(4)
C(11) 0.041(4) 0.051(4) 0.065(5) -0.002(3) 0.002(3) 0.000(4)
C(13) 0.042(4) 0.040(4) 0.068(5) -0.006(3) 0.000(3) 0.015(4)
C(14) 0.052(4) 0.091(6) 0.049(4) -0.017(4) 0.017(4) 0.007(4)
C(15) 0.046(4) 0.065(5) 0.057(5) -0.003(4) 0.014(3) 0.001(4)
C(16) 0.043(3) 0.048(4) 0.037(4) -0.001(3) 0.009(3) 0.009(3)
C(18) 0.038(3) 0.040(3) 0.039(3) 0.004(3) 0.008(3) -0.001(3)
C(19) 0.033(3) 0.033(3) 0.047(4) -0.002(3) 0.008(3) -0.001(3)
C(20) 0.031(3) 0.038(4) 0.049(4) -0.007(3) 0.008(3) 0.001(3)
C(21) 0.034(3) 0.040(4) 0.049(4) -0.005(3) 0.005(3) 0.000(3)
C(22) 0.031(3) 0.035(4) 0.064(4) 0.000(3) 0.000(3) 0.001(3)
C(23) 0.028(3) 0.045(4) 0.056(4) 0.005(3) 0.004(3) -0.007(3)
C(24) 0.028(3) 0.056(4) 0.047(4) 0.002(3) 0.012(3) -0.005(3)
C(25) 0.027(3) 0.045(4) 0.051(4) 0.001(3) 0.011(3) -0.009(3)
C(26) 0.033(3) 0.045(4) 0.050(4) 0.000(3) 0.010(3) -0.005(3)
C(27) 0.060(4) 0.046(4) 0.045(4) 0.006(3) 0.005(3) -0.005(3)
C(29) 0.046(4) 0.048(4) 0.058(4) 0.006(3) 0.007(3) -0.002(4)
C(31) 0.036(3) 0.057(4) 0.060(4) -0.006(3) 0.005(3) -0.014(4)
C(33) 0.044(4) 0.069(5) 0.052(4) -0.017(3) 0.000(3) -0.006(4)
C(34) 0.053(5) 0.096(7) 0.069(6) -0.015(5) 0.006(4) 0.003(5)
C(35) 0.051(4) 0.093(7) 0.070(6) -0.019(5) -0.013(4) 0.016(5)
C(36) 0.044(4) 0.060(5) 0.080(5) -0.011(3) -0.009(4) 0.004(4)
C(38) 0.035(4) 0.063(5) 0.094(6) -0.005(3) -0.002(4) -0.016(4)
C(39) 0.035(4) 0.055(5) 0.144(9) 0.000(4) -0.006(5) -0.037(6)
C(40) 0.037(4) 0.103(8) 0.110(8) -0.001(4) -0.001(5) -0.055(7)
C(41) 0.037(4) 0.077(6) 0.084(6) 0.006(4) 0.002(4) -0.028(5)
C(43) 0.047(4) 0.093(6) 0.054(5) 0.005(4) 0.007(3) -0.016(4)
C(44) 0.061(5) 0.120(8) 0.053(5) -0.004(5) 0.017(4) 0.003(6)
C(45) 0.071(5) 0.091(6) 0.055(5) -0.004(5) 0.013(4) 0.009(5)
C(46) 0.050(4) 0.064(5) 0.055(5) -0.003(3) 0.009(3) 0.004(4)
C(48) 0.037(3) 0.057(4) 0.054(4) 0.003(3) 0.007(3) 0.001(3)
C(49) 0.038(3) 0.047(4) 0.052(4) -0.001(3) 0.006(3) -0.009(3)
C(50) 0.035(3) 0.061(4) 0.045(4) 0.005(3) 0.007(3) -0.004(4)
C(51) 0.035(3) 0.070(5) 0.052(4) 0.013(3) 0.007(3) -0.006(4)
C(52) 0.039(4) 0.060(5) 0.058(5) 0.008(3) 0.003(3) -0.016(4)
C(53) 0.033(3) 0.049(4) 0.073(5) 0.001(3) -0.014(3) -0.015(4)
C(54) 0.039(4) 0.044(4) 0.067(5) -0.003(3) -0.002(3) -0.001(4)
C(55) 0.036(3) 0.058(4) 0.055(4) -0.011(3) 0.001(3) -0.011(4)
C(56) 0.034(3) 0.057(4) 0.062(5) -0.003(3) 0.004(3) -0.011(4)
C(57) 0.053(4) 0.051(5) 0.082(6) 0.010(4) -0.005(4) -0.014(4)
C(59) 0.060(4) 0.051(4) 0.050(5) 0.003(4) -0.003(3) -0.006(4)
C(61) 0.17(1) 0.17(1) 0.108(9) 0.03(1) -0.011(9) 0.004(9)
C(62) 0.13(1) 0.24(2) 0.22(2) 0.00(1) 0.00(1) -0.11(1)

loop_
_atom_site_label
_atom_site_fract_x
_atom_site_fract_y
_atom_site_fract_z
_atom_site_U_iso_or_equiv
_atom_site_thermal_displace_type
_atom_site_calc_flag
_atom_site_occupancy
Cl(1) 1.3851(3) 0.1008(1) 1.1443(1) 0.124(1) Uani d 1.00
Cl(2) 0.9248(3) 0.0646(1) 1.0229(2) 0.152(1) Uani d 1.00
S(2) 1.3484(2) 0.45447(6) 0.85948(9) 0.0513(5) Uani d 1.00
S(7) 1.2454(2) 0.27004(7) 0.6934(1) 0.0665(6) Uani d 1.00
S(12) 1.0788(2) 0.20889(6) 0.9898(1) 0.0711(6) Uani d 1.00
S(17) 0.7484(2) 0.39680(6) 0.95505(9) 0.0535(5) Uani d 1.00
S(32) 1.0283(2) 0.09607(7) 0.6934(1) 0.0688(6) Uani d 1.00
S(37) 0.7075(2) 0.28250(7) 0.7214(1) 0.0842(7) Uani d 1.00
S(42) 0.5583(2) 0.18181(9) 0.9964(1) 0.0836(7) Uani d 1.00
S(47) 0.4572(2) 0.02266(6) 0.7716(1) 0.0612(6) Uani d 1.00
O(28) 1.2783(6) 0.4896(2) 1.0052(3) 0.066(2) Uani d 1.00
O(30) 0.7367(5) 0.4801(2) 0.8469(3) 0.054(1) Uani d 1.00
O(58) 0.979(1) 0.0021(2) 0.7877(4) 0.147(3) Uani d 1.00
O(60) 0.4768(6) 0.0150(2) 0.6058(3) 0.069(2) Uani d 1.00
C(1) 1.3142(6) 0.4232(2) 0.9344(3) 0.042(2) Uani d 1.00
C(3) 1.2999(7) 0.4077(2) 0.8012(4) 0.046(2) Uani d 1.00
C(4) 1.3108(8) 0.4060(3) 0.7256(4) 0.057(2) Uani d 1.00
C(5) 1.2884(8) 0.3643(3) 0.6906(4) 0.059(2) Uani d 1.00
C(6) 1.2484(7) 0.3261(2) 0.7272(4) 0.052(2) Uani d 1.00
C(8) 1.2080(7) 0.2480(2) 0.7756(4) 0.054(2) Uani d 1.00
C(9) 1.2177(8) 0.2015(3) 0.7945(5) 0.064(3) Uani d 1.00
C(10) 1.1920(8) 0.1885(3) 0.8627(5) 0.063(2) Uani d 1.00
C(11) 1.1364(7) 0.2215(2) 0.9066(4) 0.054(2) Uani d 1.00
C(13) 1.0077(7) 0.2644(2) 0.9957(4) 0.052(2) Uani d 1.00
C(14) 0.9322(8) 0.2799(3) 1.0519(4) 0.063(2) Uani d 1.00
C(15) 0.8592(8) 0.3224(3) 1.0444(4) 0.055(2) Uani d 1.00
C(16) 0.8585(7) 0.3480(2) 0.9801(3) 0.043(2) Uani d 1.00
C(18) 0.8094(6) 0.3992(2) 0.8709(3) 0.039(2) Uani d 1.00
C(19) 0.9069(6) 0.3644(2) 0.8628(3) 0.038(2) Uani d 1.00
C(20) 0.9404(6) 0.3338(2) 0.9250(3) 0.039(2) Uani d 1.00
C(21) 1.0265(6) 0.2919(2) 0.9353(3) 0.041(2) Uani d 1.00
C(22) 1.1155(6) 0.2683(2) 0.8873(4) 0.045(2) Uani d 1.00
C(23) 1.1760(6) 0.2826(2) 0.8240(3) 0.044(2) Uani d 1.00
C(24) 1.2173(6) 0.3276(2) 0.7995(3) 0.043(2) Uani d 1.00
C(25) 1.2557(6) 0.3695(2) 0.8388(3) 0.041(2) Uani d 1.00
C(26) 1.2677(7) 0.3793(2) 0.9171(3) 0.042(2) Uani d 1.00
C(27) 1.3448(9) 0.4443(2) 1.0101(4) 0.051(2) Uani d 1.00
C(29) 0.7438(8) 0.4354(2) 0.8154(4) 0.051(2) Uani d 1.00
C(31) 0.9802(7) 0.0845(2) 0.7790(4) 0.052(2) Uani d 1.00
C(33) 0.9218(7) 0.1470(2) 0.6850(4) 0.057(2) Uani d 1.00
C(34) 0.9189(9) 0.1800(3) 0.6302(5) 0.074(3) Uani d 1.00
C(35) 0.8504(9) 0.2223(3) 0.6369(5) 0.075(3) Uani d 1.00
C(36) 0.7781(8) 0.2295(2) 0.6986(4) 0.064(2) Uani d 1.00
C(38) 0.6546(7) 0.2590(3) 0.8005(4) 0.066(2) Uani d 1.00
C(39) 0.6004(8) 0.2846(3) 0.8550(7) 0.081(3) Uani d 1.00
C(40) 0.5776(9) 0.2630(4) 0.9172(6) 0.085(3) Uani d 1.00
C(41) 0.5905(7) 0.2148(3) 0.9223(4) 0.067(3) Uani d 1.00
C(43) 0.5581(8) 0.1317(3) 0.9454(4) 0.065(2) Uani d 1.00
C(44) 0.5256(9) 0.0875(4) 0.9678(5) 0.077(3) Uani d 1.00
C(45) 0.5060(9) 0.0515(3) 0.9197(4) 0.072(3) Uani d 1.00
C(46) 0.5097(7) 0.0606(2) 0.8448(4) 0.056(2) Uani d 1.00
C(48) 0.4741(7) 0.0656(2) 0.7081(4) 0.049(2) Uani d 1.00
C(49) 0.5224(7) 0.1064(2) 0.7409(4) 0.046(2) Uani d 1.00
C(50) 0.5445(7) 0.1043(2) 0.8204(3) 0.047(2) Uani d 1.00
C(51) 0.5843(7) 0.1407(2) 0.8733(4) 0.053(2) Uani d 1.00
C(52) 0.6227(7) 0.1881(2) 0.8636(4) 0.053(2) Uani d 1.00
C(53) 0.6769(7) 0.2112(2) 0.8054(4) 0.055(2) Uani d 1.00
C(54) 0.7640(7) 0.1954(2) 0.7501(4) 0.052(2) Uani d 1.00
C(55) 0.8482(7) 0.1540(2) 0.7460(4) 0.051(2) Uani d 1.00
C(56) 0.8864(7) 0.1171(2) 0.7986(4) 0.052(2) Uani d 1.00
C(57) 1.0381(9) 0.0421(3) 0.8206(5) 0.065(2) Uani d 1.00
C(59) 0.4225(9) 0.0577(2) 0.6270(4) 0.056(2) Uani d 1.00
C(61) 1.175(2) 0.0985(5) 1.1073(7) 0.154(6) Uani d 1.00
C(62) 1.136(2) 0.0650(6) 1.0604(10) 0.201(8) Uani d 1.00
H(1) 1.342(10) 0.435(3) 0.706(5) 0.1106 Uiso calc 1.00
H(2) 1.313(10) 0.361(3) 0.645(5) 0.1106 Uiso calc 1.00
H(3) 1.248(9) 0.179(3) 0.757(5) 0.1106 Uiso calc 1.00
H(4) 1.207(9) 0.156(3) 0.887(4) 0.1106 Uiso calc 1.00
H(5) 0.921(10) 0.261(3) 1.092(5) 0.1106 Uiso calc 1.00
H(6) 0.797(10) 0.334(3) 1.081(4) 0.1106 Uiso calc 1.00
H(7) 0.955(9) 0.360(3) 0.820(4) 0.1106 Uiso calc 1.00
H(8) 1.244(9) 0.356(3) 0.950(4) 0.1106 Uiso calc 1.00
H(9) 1.463(10) 0.446(3) 1.032(4) 0.1106 Uiso calc 1.00
H(10) 1.297(9) 0.422(3) 1.048(4) 0.1106 Uiso calc 1.00
H(11) 1.22(1) 0.478(3) 1.020(6) 0.1106 Uiso calc 1.00
H(12) 0.815(10) 0.438(3) 0.775(4) 0.1106 Uiso calc 1.00
H(13) 0.64(1) 0.428(3) 0.792(5) 0.1106 Uiso calc 1.00
H(14) 0.82(1) 0.492(3) 0.857(5) 0.1106 Uiso calc 1.00
H(15) 0.976(10) 0.171(3) 0.588(5) 0.1106 Uiso calc 1.00
H(16) 0.850(10) 0.250(3) 0.601(5) 0.1106 Uiso calc 1.00
H(17) 0.589(10) 0.320(3) 0.845(4) 0.1106 Uiso calc 1.00
H(18) 0.547(10) 0.279(3) 0.960(5) 0.1106 Uiso calc 1.00
H(19) 0.51(1) 0.083(3) 1.010(5) 0.1106 Uiso calc 1.00
H(20) 0.483(9) 0.018(3) 0.939(4) 0.1106 Uiso calc 1.00
H(21) 0.531(10) 0.136(3) 0.715(4) 0.1106 Uiso calc 1.00
H(22) 0.854(9) 0.116(3) 0.850(4) 0.1106 Uiso calc 1.00
H(23) 1.001(9) 0.044(3) 0.880(5) 0.1106 Uiso calc 1.00
H(24) 1.15(1) 0.037(3) 0.838(5) 0.1106 Uiso calc 1.00
H(25) 0.91(1) 0.005(3) 0.753(5) 0.1106 Uiso calc 1.00
H(26) 0.469(10) 0.084(3) 0.597(4) 0.1106 Uiso calc 1.00
H(27) 0.31(1) 0.060(3) 0.605(4) 0.1106 Uiso calc 1.00
H(28) 0.43(1) 0.006(4) 0.582(6) 0.1106 Uiso calc 1.00
H(29) 1.1456 0.1274 1.0837 0.1530 Uiso calc 1.00
H(30) 1.1251 0.0976 1.1511 0.1530 Uiso calc 1.00
H(31) 1.1926 0.0616 1.0236 0.1997 Uiso calc 1.00
H(32) 1.1563 0.0332 1.0896 0.1997 Uiso calc 1.00

loop_
_atom_type_symbol
_atom_type_oxidation_number
_atom_type_number_in_cell
_atom_type_scat_dispersion_real
_atom_type_scat_dispersion_imag
_atom_type_scat_source
C 0 200 0.018 0.009
;International Tables for Crystallography
(1992, Vol. C, Tables 4.2.6.8 and 6.1.1.1)
;
H 0 128 0.000 0.000
;International Tables for Crystallography
(1992, Vol. C, Table 6.1.1.2)
;
O 0 16 0.049 0.032
;International Tables for Crystallography
(1992, Vol. C, Tables 4.2.6.8 and 6.1.1.1)
;
S 0 32 0.333 0.557
;International Tables for Crystallography
(1992, Vol. C, Tables 4.2.6.8 and 6.1.1.1)
;
Cl 0 8 0.364 0.702
;International Tables for Crystallography
(1992, Vol. C, Tables 4.2.6.8 and 6.1.1.1)
;

loop_
_geom_angle_atom_site_label_1
_geom_angle_atom_site_label_2
_geom_angle_atom_site_label_3
_geom_angle
_geom_angle_site_symmetry_1
_geom_angle_site_symmetry_2
_geom_angle_site_symmetry_3
_geom_angle_publ_flag
C(1) S(2) C(3) 91.3(3) 1_555 1_555 1_555 yes
C(6) S(7) C(8) 91.5(3) 1_555 1_555 1_555 yes
C(11) S(12) C(13) 91.6(3) 1_555 1_555 1_555 yes
C(16) S(17) C(18) 91.2(3) 1_555 1_555 1_555 yes
C(31) S(32) C(33) 91.5(3) 1_555 1_555 1_555 yes
C(36) S(37) C(38) 91.1(4) 1_555 1_555 1_555 yes
C(41) S(42) C(43) 91.3(4) 1_555 1_555 1_555 yes
C(46) S(47) C(48) 91.2(3) 1_555 1_555 1_555 yes
C(27) O(28) H(11) 80(8) 1_555 1_555 1_555 no
C(29) O(30) H(14) 113(7) 1_555 1_555 1_555 no
C(57) O(58) H(25) 116(7) 1_555 1_555 1_555 no
C(59) O(60) H(28) 112(10) 1_555 1_555 1_555 no
S(2) C(1) C(26) 113.5(5) 1_555 1_555 1_555 yes
S(2) C(1) C(27) 120.1(5) 1_555 1_555 1_555 yes
C(26) C(1) C(27) 126.3(6) 1_555 1_555 1_555 yes
S(2) C(3) C(4) 125.5(5) 1_555 1_555 1_555 yes
S(2) C(3) C(25) 111.8(5) 1_555 1_555 1_555 yes
C(4) C(3) C(25) 122.6(6) 1_555 1_555 1_555 yes
C(3) C(4) C(5) 117.5(7) 1_555 1_555 1_555 yes
C(3) C(4) H(1) 114(4) 1_555 1_555 1_555 no
C(5) C(4) H(1) 127(5) 1_555 1_555 1_555 no
C(4) C(5) C(6) 120.6(7) 1_555 1_555 1_555 yes
C(4) C(5) H(2) 118(5) 1_555 1_555 1_555 no
C(6) C(5) H(2) 120(5) 1_555 1_555 1_555 no
S(7) C(6) C(5) 124.5(6) 1_555 1_555 1_555 yes
S(7) C(6) C(24) 112.1(5) 1_555 1_555 1_555 yes
C(5) C(6) C(24) 123.3(6) 1_555 1_555 1_555 yes
S(7) C(8) C(9) 124.3(6) 1_555 1_555 1_555 yes
S(7) C(8) C(23) 112.5(5) 1_555 1_555 1_555 yes
C(9) C(8) C(23) 123.0(7) 1_555 1_555 1_555 yes
C(8) C(9) C(10) 118.8(8) 1_555 1_555 1_555 yes
C(8) C(9) H(3) 117(4) 1_555 1_555 1_555 no
C(10) C(9) H(3) 123(4) 1_555 1_555 1_555 no
C(9) C(10) C(11) 118.6(7) 1_555 1_555 1_555 yes
C(9) C(10) H(4) 127(4) 1_555 1_555 1_555 no
C(11) C(10) H(4) 114(4) 1_555 1_555 1_555 no
S(12) C(11) C(10) 123.8(6) 1_555 1_555 1_555 yes
S(12) C(11) C(22) 112.3(5) 1_555 1_555 1_555 yes
C(10) C(11) C(22) 123.8(7) 1_555 1_555 1_555 yes
S(12) C(13) C(14) 124.6(6) 1_555 1_555 1_555 yes
S(12) C(13) C(21) 112.3(5) 1_555 1_555 1_555 yes
C(14) C(13) C(21) 123.1(6) 1_555 1_555 1_555 yes
C(13) C(14) C(15) 119.0(7) 1_555 1_555 1_555 yes
C(13) C(14) H(5) 122(5) 1_555 1_555 1_555 no
C(15) C(14) H(5) 118(5) 1_555 1_555 1_555 no
C(14) C(15) C(16) 118.9(7) 1_555 1_555 1_555 yes
C(14) C(15) H(6) 122(4) 1_555 1_555 1_555 no
C(16) C(15) H(6) 118(4) 1_555 1_555 1_555 no
S(17) C(16) C(15) 125.0(5) 1_555 1_555 1_555 yes
S(17) C(16) C(20) 112.2(4) 1_555 1_555 1_555 yes
C(15) C(16) C(20) 122.6(6) 1_555 1_555 1_555 yes
S(17) C(18) C(19) 112.4(4) 1_555 1_555 1_555 yes
S(17) C(18) C(29) 119.7(5) 1_555 1_555 1_555 yes
C(19) C(18) C(29) 127.8(6) 1_555 1_555 1_555 yes
C(18) C(19) C(20) 114.0(6) 1_555 1_555 1_555 yes
C(18) C(19) H(7) 124(4) 1_555 1_555 1_555 no
C(20) C(19) H(7) 121(4) 1_555 1_555 1_555 no
C(16) C(20) C(19) 110.2(5) 1_555 1_555 1_555 yes
C(16) C(20) C(21) 118.6(5) 1_555 1_555 1_555 yes
C(19) C(20) C(21) 131.0(6) 1_555 1_555 1_555 yes
C(13) C(21) C(20) 116.9(6) 1_555 1_555 1_555 yes
C(13) C(21) C(22) 112.0(5) 1_555 1_555 1_555 yes
C(20) C(21) C(22) 130.4(6) 1_555 1_555 1_555 yes
C(11) C(22) C(21) 110.9(6) 1_555 1_555 1_555 yes
C(11) C(22) C(23) 115.9(6) 1_555 1_555 1_555 yes
C(21) C(22) C(23) 133.1(5) 1_555 1_555 1_555 yes
C(8) C(23) C(22) 117.3(6) 1_555 1_555 1_555 yes
C(8) C(23) C(24) 110.9(6) 1_555 1_555 1_555 yes
C(22) C(23) C(24) 131.8(6) 1_555 1_555 1_555 yes
C(6) C(24) C(23) 111.7(6) 1_555 1_555 1_555 yes
C(6) C(24) C(25) 116.0(6) 1_555 1_555 1_555 yes
C(23) C(24) C(25) 131.4(6) 1_555 1_555 1_555 yes
C(3) C(25) C(24) 119.0(6) 1_555 1_555 1_555 yes
C(3) C(25) C(26) 111.4(5) 1_555 1_555 1_555 yes
C(24) C(25) C(26) 129.4(6) 1_555 1_555 1_555 yes
C(1) C(26) C(25) 112.0(6) 1_555 1_555 1_555 yes
C(1) C(26) H(8) 127(4) 1_555 1_555 1_555 no
C(25) C(26) H(8) 120(4) 1_555 1_555 1_555 no
O(28) C(27) C(1) 109.1(5) 1_555 1_555 1_555 yes
O(28) C(27) H(9) 108(4) 1_555 1_555 1_555 no
O(28) C(27) H(10) 112(4) 1_555 1_555 1_555 no
C(1) C(27) H(9) 111(4) 1_555 1_555 1_555 no
C(1) C(27) H(10) 109(4) 1_555 1_555 1_555 no
H(9) C(27) H(10) 104(6) 1_555 1_555 1_555 no
O(30) C(29) C(18) 113.9(5) 1_555 1_555 1_555 yes
O(30) C(29) H(12) 107(4) 1_555 1_555 1_555 no
O(30) C(29) H(13) 106(5) 1_555 1_555 1_555 no
C(18) C(29) H(12) 109(4) 1_555 1_555 1_555 no
C(18) C(29) H(13) 109(5) 1_555 1_555 1_555 no
H(12) C(29) H(13) 109(6) 1_555 1_555 1_555 no
S(32) C(31) C(56) 112.0(5) 1_555 1_555 1_555 yes
S(32) C(31) C(57) 120.7(5) 1_555 1_555 1_555 yes
C(56) C(31) C(57) 127.3(7) 1_555 1_555 1_555 yes
S(32) C(33) C(34) 125.9(6) 1_555 1_555 1_555 yes
S(32) C(33) C(55) 111.5(5) 1_555 1_555 1_555 yes
C(34) C(33) C(55) 122.3(7) 1_555 1_555 1_555 yes
C(33) C(34) C(35) 119.7(8) 1_555 1_555 1_555 yes
C(33) C(34) H(15) 115(4) 1_555 1_555 1_555 no
C(35) C(34) H(15) 124(4) 1_555 1_555 1_555 no
C(34) C(35) C(36) 118.0(8) 1_555 1_555 1_555 yes
C(34) C(35) H(16) 125(4) 1_555 1_555 1_555 no
C(36) C(35) H(16) 116(4) 1_555 1_555 1_555 no
S(37) C(36) C(35) 123.9(6) 1_555 1_555 1_555 yes
S(37) C(36) C(54) 112.5(6) 1_555 1_555 1_555 yes
C(35) C(36) C(54) 123.6(7) 1_555 1_555 1_555 yes
S(37) C(38) C(39) 124.7(6) 1_555 1_555 1_555 yes
S(37) C(38) C(53) 112.6(6) 1_555 1_555 1_555 yes
C(39) C(38) C(53) 122.7(8) 1_555 1_555 1_555 yes
C(38) C(39) C(40) 119.0(8) 1_555 1_555 1_555 yes
C(38) C(39) H(17) 114(4) 1_555 1_555 1_555 no
C(40) C(39) H(17) 125(4) 1_555 1_555 1_555 no
C(39) C(40) C(41) 119.7(10) 1_555 1_555 1_555 yes
C(39) C(40) H(18) 123(5) 1_555 1_555 1_555 no
C(41) C(40) H(18) 117(5) 1_555 1_555 1_555 no
S(42) C(41) C(40) 125.5(7) 1_555 1_555 1_555 yes
S(42) C(41) C(52) 112.7(6) 1_555 1_555 1_555 yes
C(40) C(41) C(52) 121.7(8) 1_555 1_555 1_555 yes
S(42) C(43) C(44) 126.4(6) 1_555 1_555 1_555 yes
S(42) C(43) C(51) 111.6(6) 1_555 1_555 1_555 yes
C(44) C(43) C(51) 121.8(7) 1_555 1_555 1_555 yes
C(43) C(44) C(45) 121.6(8) 1_555 1_555 1_555 yes
C(43) C(44) H(19) 120(6) 1_555 1_555 1_555 no
C(45) C(44) H(19) 117(6) 1_555 1_555 1_555 no
C(44) C(45) C(46) 117.8(8) 1_555 1_555 1_555 yes
C(44) C(45) H(20) 119(4) 1_555 1_555 1_555 no
C(46) C(45) H(20) 122(4) 1_555 1_555 1_555 no
S(47) C(46) C(45) 126.0(6) 1_555 1_555 1_555 yes
S(47) C(46) C(50) 111.6(5) 1_555 1_555 1_555 yes
C(45) C(46) C(50) 122.2(7) 1_555 1_555 1_555 yes
S(47) C(48) C(49) 112.8(5) 1_555 1_555 1_555 yes
S(47) C(48) C(59) 121.0(5) 1_555 1_555 1_555 yes
C(49) C(48) C(59) 125.9(6) 1_555 1_555 1_555 yes
C(48) C(49) C(50) 112.5(6) 1_555 1_555 1_555 yes
C(48) C(49) H(21) 126(4) 1_555 1_555 1_555 no
C(50) C(49) H(21) 120(4) 1_555 1_555 1_555 no
C(46) C(50) C(49) 111.8(6) 1_555 1_555 1_555 yes
C(46) C(50) C(51) 119.3(6) 1_555 1_555 1_555 yes
C(49) C(50) C(51) 128.7(6) 1_555 1_555 1_555 yes
C(43) C(51) C(50) 116.1(6) 1_555 1_555 1_555 yes
C(43) C(51) C(52) 112.3(6) 1_555 1_555 1_555 yes
C(50) C(51) C(52) 130.8(6) 1_555 1_555 1_555 yes
C(41) C(52) C(51) 110.4(6) 1_555 1_555 1_555 yes
C(41) C(52) C(53) 117.7(7) 1_555 1_555 1_555 yes
C(51) C(52) C(53) 131.8(7) 1_555 1_555 1_555 yes
C(38) C(53) C(52) 117.1(7) 1_555 1_555 1_555 yes
C(38) C(53) C(54) 110.6(6) 1_555 1_555 1_555 yes
C(52) C(53) C(54) 132.2(6) 1_555 1_555 1_555 yes
C(36) C(54) C(53) 112.3(6) 1_555 1_555 1_555 yes
C(36) C(54) C(55) 116.9(7) 1_555 1_555 1_555 yes
C(53) C(54) C(55) 130.4(6) 1_555 1_555 1_555 yes
C(33) C(55) C(54) 118.8(6) 1_555 1_555 1_555 yes
C(33) C(55) C(56) 110.5(6) 1_555 1_555 1_555 yes
C(54) C(55) C(56) 130.5(7) 1_555 1_555 1_555 yes
C(31) C(56) C(55) 114.5(7) 1_555 1_555 1_555 yes
C(31) C(56) H(22) 121(4) 1_555 1_555 1_555 no
C(55) C(56) H(22) 124(4) 1_555 1_555 1_555 no
O(58) C(57) C(31) 115.2(6) 1_555 1_555 1_555 yes
O(58) C(57) H(23) 107(3) 1_555 1_555 1_555 no
O(58) C(57) H(24) 105(5) 1_555 1_555 1_555 no
C(31) C(57) H(23) 108(3) 1_555 1_555 1_555 no
C(31) C(57) H(24) 120(5) 1_555 1_555 1_555 no
H(23) C(57) H(24) 97(6) 1_555 1_555 1_555 no
O(60) C(59) C(48) 111.5(5) 1_555 1_555 1_555 yes
O(60) C(59) H(26) 108(4) 1_555 1_555 1_555 no
O(60) C(59) H(27) 107(4) 1_555 1_555 1_555 no
C(48) C(59) H(26) 109(4) 1_555 1_555 1_555 no
C(48) C(59) H(27) 117(5) 1_555 1_555 1_555 no
H(26) C(59) H(27) 101(6) 1_555 1_555 1_555 no
Cl(1) C(61) C(62) 112(1) 1_555 1_555 1_555 yes
Cl(1) C(61) H(29) 107(1) 1_555 1_555 1_555 no
Cl(1) C(61) H(30) 105.3(9) 1_555 1_555 1_555 no
C(62) C(61) H(29) 110(1) 1_555 1_555 1_555 no
C(62) C(61) H(30) 115(1) 1_555 1_555 1_555 no
H(29) C(61) H(30) 105(1) 1_555 1_555 1_555 no
Cl(2) C(62) C(61) 111(1) 1_555 1_555 1_555 yes
Cl(2) C(62) H(31) 111(1) 1_555 1_555 1_555 no
Cl(2) C(62) H(32) 103(1) 1_555 1_555 1_555 no
C(61) C(62) H(31) 117(1) 1_555 1_555 1_555 no
C(61) C(62) H(32) 108(1) 1_555 1_555 1_555 no
H(31) C(62) H(32) 102(1) 1_555 1_555 1_555 no

loop_
_geom_bond_atom_site_label_1
_geom_bond_atom_site_label_2
_geom_bond_distance
_geom_bond_site_symmetry_1
_geom_bond_site_symmetry_2
_geom_bond_publ_flag
Cl(1) C(61) 1.80(1) 1_555 1_555 yes
Cl(2) C(62) 1.81(1) 1_555 1_555 yes
S(2) C(1) 1.724(7) 1_555 1_555 yes
S(2) C(3) 1.729(6) 1_555 1_555 yes
S(7) C(6) 1.740(7) 1_555 1_555 yes
S(7) C(8) 1.731(8) 1_555 1_555 yes
S(12) C(11) 1.741(8) 1_555 1_555 yes
S(12) C(13) 1.736(6) 1_555 1_555 yes
S(17) C(16) 1.716(6) 1_555 1_555 yes
S(17) C(18) 1.734(6) 1_555 1_555 yes
S(32) C(31) 1.741(7) 1_555 1_555 yes
S(32) C(33) 1.731(7) 1_555 1_555 yes
S(37) C(36) 1.738(8) 1_555 1_555 yes
S(37) C(38) 1.748(9) 1_555 1_555 yes
S(42) C(41) 1.733(8) 1_555 1_555 yes
S(42) C(43) 1.731(9) 1_555 1_555 yes
S(47) C(46) 1.728(7) 1_555 1_555 yes
S(47) C(48) 1.736(7) 1_555 1_555 yes
O(28) C(27) 1.430(9) 1_555 1_555 yes
O(28) H(11) 0.714 1_555 1_555 no
O(30) C(29) 1.428(8) 1_555 1_555 yes
O(30) H(14) 0.747 1_555 1_555 no
O(58) C(57) 1.36(1) 1_555 1_555 yes
O(58) H(25) 0.767 1_555 1_555 no
O(60) C(59) 1.409(10) 1_555 1_555 yes
O(60) H(28) 0.597 1_555 1_555 no
C(1) C(26) 1.357(9) 1_555 1_555 yes
C(1) C(27) 1.493(9) 1_555 1_555 yes
C(3) C(4) 1.412(10) 1_555 1_555 yes
C(3) C(25) 1.400(9) 1_555 1_555 yes
C(4) C(5) 1.37(1) 1_555 1_555 yes
C(4) H(1) 0.973 1_555 1_555 no
C(5) C(6) 1.38(1) 1_555 1_555 yes
C(5) H(2) 0.919 1_555 1_555 no
C(6) C(24) 1.409(9) 1_555 1_555 yes
C(8) C(9) 1.39(1) 1_555 1_555 yes
C(8) C(23) 1.406(10) 1_555 1_555 yes
C(9) C(10) 1.37(1) 1_555 1_555 yes
C(9) H(3) 1.027 1_555 1_555 no
C(10) C(11) 1.40(1) 1_555 1_555 yes
C(10) H(4) 1.050 1_555 1_555 no
C(11) C(22) 1.409(9) 1_555 1_555 yes
C(13) C(14) 1.40(1) 1_555 1_555 yes
C(13) C(21) 1.403(9) 1_555 1_555 yes
C(14) C(15) 1.38(1) 1_555 1_555 yes
C(14) H(5) 0.940 1_555 1_555 no
C(15) C(16) 1.395(10) 1_555 1_555 yes
C(15) H(6) 0.997 1_555 1_555 no
C(16) C(20) 1.408(9) 1_555 1_555 yes
C(18) C(19) 1.339(8) 1_555 1_555 yes
C(18) C(29) 1.495(9) 1_555 1_555 yes
C(19) C(20) 1.431(8) 1_555 1_555 yes
C(19) H(7) 0.972 1_555 1_555 no
C(20) C(21) 1.419(8) 1_555 1_555 yes
C(21) C(22) 1.454(9) 1_555 1_555 yes
C(22) C(23) 1.430(9) 1_555 1_555 yes
C(23) C(24) 1.450(9) 1_555 1_555 yes
C(24) C(25) 1.419(8) 1_555 1_555 yes
C(25) C(26) 1.449(9) 1_555 1_555 yes
C(26) H(8) 0.964 1_555 1_555 no
C(27) H(9) 1.019 1_555 1_555 no
C(27) H(10) 1.096 1_555 1_555 no
C(29) H(12) 1.049 1_555 1_555 no
C(29) H(13) 0.927 1_555 1_555 no
C(31) C(56) 1.339(10) 1_555 1_555 yes
C(31) C(57) 1.481(10) 1_555 1_555 yes
C(33) C(34) 1.39(1) 1_555 1_555 yes
C(33) C(55) 1.41(1) 1_555 1_555 yes
C(34) C(35) 1.38(1) 1_555 1_555 yes
C(34) H(15) 1.031 1_555 1_555 no
C(35) C(36) 1.42(1) 1_555 1_555 yes
C(35) H(16) 1.046 1_555 1_555 no
C(36) C(54) 1.39(1) 1_555 1_555 yes
C(38) C(39) 1.40(1) 1_555 1_555 yes
C(38) C(53) 1.401(10) 1_555 1_555 yes
C(39) C(40) 1.35(2) 1_555 1_555 yes
C(39) H(17) 1.033 1_555 1_555 no
C(40) C(41) 1.40(1) 1_555 1_555 yes
C(40) H(18) 0.997 1_555 1_555 no
C(41) C(52) 1.40(1) 1_555 1_555 yes
C(43) C(44) 1.39(1) 1_555 1_555 yes
C(43) C(51) 1.41(1) 1_555 1_555 yes
C(44) C(45) 1.36(1) 1_555 1_555 yes
C(44) H(19) 0.837 1_555 1_555 no
C(45) C(46) 1.41(1) 1_555 1_555 yes
C(45) H(20) 1.076 1_555 1_555 no
C(46) C(50) 1.398(10) 1_555 1_555 yes
C(48) C(49) 1.354(9) 1_555 1_555 yes
C(48) C(59) 1.484(9) 1_555 1_555 yes
C(49) C(50) 1.436(9) 1_555 1_555 yes
C(49) H(21) 0.988 1_555 1_555 no
C(50) C(51) 1.430(9) 1_555 1_555 yes
C(51) C(52) 1.44(1) 1_555 1_555 yes
C(52) C(53) 1.42(1) 1_555 1_555 yes
C(53) C(54) 1.46(1) 1_555 1_555 yes
C(54) C(55) 1.414(9) 1_555 1_555 yes
C(55) C(56) 1.436(10) 1_555 1_555 yes
C(56) H(22) 1.049 1_555 1_555 no
C(57) H(23) 1.203 1_555 1_555 no
C(57) H(24) 0.946 1_555 1_555 no
C(59) H(26) 1.071 1_555 1_555 no
C(59) H(27) 1.002 1_555 1_555 no
C(61) C(62) 1.30(2) 1_555 1_555 yes
C(61) H(29) 0.954 1_555 1_555 no
C(61) H(30) 0.989 1_555 1_555 no
C(62) H(31) 0.918 1_555 1_555 no
C(62) H(32) 1.065 1_555 1_555 no

loop_
_geom_contact_atom_site_label_1
_geom_contact_atom_site_label_2
_geom_contact_distance
_geom_contact_site_symmetry_1
_geom_contact_site_symmetry_2
Cl(1) C(5) 3.551(7) 1_555 4_555
Cl(2) C(44) 3.445(9) 1_555 1_555
S(2) O(60) 3.473(6) 1_555 2_656
S(2) O(30) 3.480(5) 1_555 1_655
S(17) O(28) 3.396(6) 1_555 3_767
S(17) C(59) 3.472(7) 1_555 4_555
S(42) C(10) 3.587(7) 1_555 1_455
O(28) O(60) 2.776(7) 1_555 2_656
O(28) O(30) 2.884(8) 1_555 3_767
O(28) C(59) 3.331(8) 1_555 2_656
O(28) O(60) 3.485(8) 1_555 4_555
O(30) O(60) 2.644(7) 1_555 2_656
O(30) O(58) 2.850(9) 1_555 2_656
O(58) C(29) 3.092(10) 1_555 2_646
O(58) C(4) 3.36(1) 1_555 2_746
O(60) C(29) 3.435(9) 1_555 2_646
C(8) C(39) 3.560(9) 1_555 1_655
C(9) C(33) 3.309(9) 1_555 1_555
C(9) C(55) 3.416(9) 1_555 1_555
C(9) C(52) 3.482(9) 1_555 1_655
C(9) C(41) 3.592(9) 1_555 1_655
C(10) C(56) 3.371(9) 1_555 1_555
C(10) C(55) 3.433(9) 1_555 1_555
C(10) C(41) 3.468(9) 1_555 1_655
C(13) C(35) 3.532(9) 1_555 4_555
C(14) C(40) 3.55(1) 1_555 1_555
C(14) C(36) 3.598(9) 1_555 4_555
C(15) C(40) 3.47(1) 1_555 1_555
C(16) C(39) 3.40(1) 1_555 1_555
C(16) C(40) 3.48(1) 1_555 1_555
C(19) C(39) 3.494(10) 1_555 1_555
C(20) C(39) 3.276(9) 1_555 1_555
C(23) C(40) 3.578(9) 1_555 1_655
C(23) C(39) 3.583(9) 1_555 1_655
C(24) C(39) 3.480(9) 1_555 1_655
